data_7232820
loop_
_publ_author_name
'El-Ali, H. A. Abdulhadi'
'Jing, Jing'
'Zhang, Xiaoling'

_publ_section_title
;
 Solid-state emissive O-BODIPY dyes with bimodal emissions across red and
 near infrared region
;
_journal_issue 28
_journal_name_full 'RSC Advances'
_journal_page_first 16246
_journal_paper_doi 10.1039/C8RA10296A
_journal_volume 9
_journal_year 2019
_chemical_formula_sum 'C27 H33 B N2 O4'
_chemical_formula_weight 460.36
_space_group_crystal_system monoclinic
_space_group_IT_number 14
_space_group_name_Hall '-P 2yn'
_space_group_name_H-M_alt 'P 1 21/n 1'
_symmetry_space_group_name_Hall '-P 2yn'
_symmetry_space_group_name_H-M 'P 1 21/n 1'
_atom_sites_solution_hydrogens geom
_audit_creation_method SHELXL-2014/7
_audit_update_record
;
2018-12-10 deposited with the CCDC.    2019-04-29 downloaded from the CCDC.
;
_cell_angle_alpha 90
_cell_angle_beta 94.226(2)
_cell_angle_gamma 90
_cell_formula_units_Z 4
_cell_length_a 7.7324(4)
_cell_length_b 11.8306(6)
_cell_length_c 27.4051(13)
_cell_measurement_reflns_used 24227
_cell_measurement_temperature 296(2)
_cell_measurement_theta_max 24.747
_cell_measurement_theta_min 2.277
_cell_volume 2500.2(2)
_computing_structure_refinement 'SHELXL-2014/7 (Sheldrick, 2014)'
_diffrn_ambient_temperature 296(2)
_diffrn_measured_fraction_theta_full 0.997
_diffrn_measured_fraction_theta_max 0.997
_diffrn_measurement_device_type 'BRUKER D8 VENTURE'
_diffrn_measurement_method \W-\F
_diffrn_radiation_type MoK\a
_diffrn_radiation_wavelength 0.71073
_diffrn_reflns_av_R_equivalents 0.0631
_diffrn_reflns_av_unetI/netI 0.0506
_diffrn_reflns_Laue_measured_fraction_full 0.997
_diffrn_reflns_Laue_measured_fraction_max 0.997
_diffrn_reflns_limit_h_max 8
_diffrn_reflns_limit_h_min -9
_diffrn_reflns_limit_k_max 13
_diffrn_reflns_limit_k_min -13
_diffrn_reflns_limit_l_max 30
_diffrn_reflns_limit_l_min -32
_diffrn_reflns_number 24227
_diffrn_reflns_point_group_measured_fraction_full 0.997
_diffrn_reflns_point_group_measured_fraction_max 0.997
_diffrn_reflns_theta_full 24.747
_diffrn_reflns_theta_max 24.747
_diffrn_reflns_theta_min 2.277
_diffrn_source 'SEALED TUBE'
_exptl_absorpt_coefficient_mu 0.081
_exptl_absorpt_correction_T_max 0.992
_exptl_absorpt_correction_T_min 0.976
_exptl_absorpt_correction_type 'MULTI-SCAN SEMI-EMPIRICAL'
_exptl_crystal_colour 'DARK RED'
_exptl_crystal_density_diffrn 1.223
_exptl_crystal_description 'THIN PLATELET'
_exptl_crystal_F_000 984
_exptl_crystal_preparation Luminescent
_exptl_crystal_size_max 0.300
_exptl_crystal_size_mid 0.200
_exptl_crystal_size_min 0.100
_exptl_transmission_factor_max 0.992
_exptl_transmission_factor_min 0.976
_refine_diff_density_max 0.377
_refine_diff_density_min -0.239
_refine_diff_density_rms 0.070
_refine_ls_extinction_coef 0.047(7)
_refine_ls_extinction_expression Fc^*^=kFc[1+0.001xFc^2^\l^3^/sin(2\q)]^-1/4^
_refine_ls_extinction_method 'SHELXL-2014/7 (Sheldrick 2014'
_refine_ls_goodness_of_fit_ref 1.028
_refine_ls_hydrogen_treatment constr
_refine_ls_matrix_type full
_refine_ls_number_parameters 336
_refine_ls_number_reflns 4253
_refine_ls_number_restraints 0
_refine_ls_restrained_S_all 1.028
_refine_ls_R_factor_all 0.0998
_refine_ls_R_factor_gt 0.0713
_refine_ls_shift/su_max 0.000
_refine_ls_shift/su_mean 0.000
_refine_ls_structure_factor_coef Fsqd
_refine_ls_weighting_details 'w=1/[\s^2^(Fo^2^)+(0.1344P)^2^+1.5158P] where P=(Fo^2^+2Fc^2^)/3'
_refine_ls_weighting_scheme calc
_refine_ls_wR_factor_gt 0.2144
_refine_ls_wR_factor_ref 0.2424
_reflns_Friedel_coverage 0.000
_reflns_number_gt 3070
_reflns_number_total 4253
_reflns_threshold_expression 'I > 2\s(I)'
_cod_data_source_file c8ra10296a2.cif
_cod_data_source_block A
_cod_database_code 7232820
_shelx_shelxl_version_number 2014/7
_shelx_space_group_comment
;
The symmetry employed for this shelxl refinement is uniquely defined
by the following loop, which should always be used as a source of
symmetry information in preference to the above space-group names.
They are only intended as comments.
;
_shelx_estimated_absorpt_t_min 0.976
_shelx_estimated_absorpt_t_max 0.992

loop_
_space_group_symop_operation_xyz
'x, y, z'
'-x+1/2, y+1/2, -z+1/2'
'-x, -y, -z'
'x-1/2, -y-1/2, z-1/2'

loop_
_atom_site_label
_atom_site_type_symbol
_atom_site_fract_x
_atom_site_fract_y
_atom_site_fract_z
_atom_site_U_iso_or_equiv
_atom_site_adp_type
_atom_site_occupancy
_atom_site_site_symmetry_order
_atom_site_calc_flag
_atom_site_refinement_flags_posn
_atom_site_refinement_flags_adp
_atom_site_refinement_flags_occupancy
_atom_site_disorder_assembly
_atom_site_disorder_group
B1 B 0.3012(4) 0.6694(3) 0.42645(13) 0.0503(8) Uani 1 1 d . . . . .
C1 C 0.2851(4) 0.7982(3) 0.50151(12) 0.0582(8) Uani 1 1 d . . . . .
C2 C 0.2626(4) 0.7887(3) 0.55166(12) 0.0673(10) Uani 1 1 d . . . . .
C3 C 0.2377(4) 0.6745(4) 0.56128(12) 0.0644(9) Uani 1 1 d . . . . .
C4 C 0.2470(3) 0.6153(3) 0.51660(11) 0.0548(8) Uani 1 1 d . . . . .
C5 C 0.2345(3) 0.5017(3) 0.50500(12) 0.0569(8) Uani 1 1 d . . . . .
C6 C 0.2625(3) 0.4632(3) 0.45797(13) 0.0560(8) Uani 1 1 d . . . . .
C7 C 0.2715(4) 0.3530(3) 0.43779(15) 0.0654(9) Uani 1 1 d . . . . .
C8 C 0.3040(4) 0.3648(3) 0.38943(16) 0.0717(11) Uani 1 1 d . . . . .
C9 C 0.3167(4) 0.4818(3) 0.37976(13) 0.0624(9) Uani 1 1 d . . . . .
C10 C 0.3512(5) 0.5353(4) 0.33228(14) 0.0816(11) Uani 1 1 d . . . . .
H10A H 0.3643 0.4776 0.3082 0.122 Uiso 1 1 calc R U . . .
H10B H 0.2560 0.5836 0.3217 0.122 Uiso 1 1 calc R U . . .
H10C H 0.4557 0.5792 0.3363 0.122 Uiso 1 1 calc R U . . .
C11 C 0.1645(6) 0.2551(4) 0.31754(19) 0.1025(15) Uani 1 1 d . . . . .
H11A H 0.1875 0.1974 0.2943 0.154 Uiso 1 1 calc R U . . .
H11B H 0.0713 0.2313 0.3364 0.154 Uiso 1 1 calc R U . . .
H11C H 0.1324 0.3237 0.3005 0.154 Uiso 1 1 calc R U . . .
C12 C 0.3258(6) 0.2754(4) 0.3513(2) 0.0966(14) Uani 1 1 d . . . . .
H12A H 0.3588 0.2050 0.3676 0.116 Uiso 1 1 calc R U . . .
H12B H 0.4199 0.2974 0.3317 0.116 Uiso 1 1 calc R U . . .
C13 C 0.2587(5) 0.2409(3) 0.46342(19) 0.0916(14) Uani 1 1 d . . . . .
H13A H 0.2354 0.2534 0.4969 0.137 Uiso 1 1 calc R U . . .
H13B H 0.1665 0.1972 0.4474 0.137 Uiso 1 1 calc R U . . .
H13C H 0.3662 0.2007 0.4622 0.137 Uiso 1 1 calc R U . . .
C14 C 0.1833(5) 0.4186(3) 0.54316(15) 0.0810(12) Uani 1 1 d . . . . .
H14A H 0.1804 0.3437 0.5296 0.121 Uiso 1 1 calc R U . . .
H14B H 0.2663 0.4213 0.5710 0.121 Uiso 1 1 calc R U . . .
H14C H 0.0706 0.4378 0.5532 0.121 Uiso 1 1 calc R U . . .
C15 C 0.2117(5) 0.6273(4) 0.61086(14) 0.0901(13) Uani 1 1 d . . . . .
H15A H 0.1972 0.5468 0.6086 0.135 Uiso 1 1 calc R U . . .
H15B H 0.3110 0.6444 0.6327 0.135 Uiso 1 1 calc R U . . .
H15C H 0.1101 0.6604 0.6231 0.135 Uiso 1 1 calc R U . . .
C16 C 0.2670(5) 0.8862(4) 0.58664(15) 0.0857(12) Uani 1 1 d . . . . .
H16A H 0.3641 0.9346 0.5802 0.103 Uiso 1 1 calc R U . . .
H16B H 0.2874 0.8572 0.6197 0.103 Uiso 1 1 calc R U . . .
C17 C 0.1050(6) 0.9561(5) 0.5838(2) 0.1125(18) Uani 1 1 d . . . . .
H17A H 0.1176 1.0166 0.6072 0.169 Uiso 1 1 calc R U . . .
H17B H 0.0851 0.9870 0.5515 0.169 Uiso 1 1 calc R U . . .
H17C H 0.0083 0.9096 0.5910 0.169 Uiso 1 1 calc R U . . .
C18 C 0.3161(5) 0.9040(3) 0.47469(15) 0.0767(11) Uani 1 1 d . . . . .
H18A H 0.3159 0.9669 0.4968 0.115 Uiso 1 1 calc R U . . .
H18B H 0.4264 0.8997 0.4608 0.115 Uiso 1 1 calc R U . . .
H18C H 0.2262 0.9140 0.4490 0.115 Uiso 1 1 calc R U . . .
C19 C 0.4306(4) 0.7900(2) 0.37506(11) 0.0509(7) Uani 1 1 d . . . . .
C20 C 0.5458(4) 0.8521(3) 0.35061(11) 0.0569(8) Uani 1 1 d . . . . .
H20A H 0.6648 0.8445 0.3575 0.068 Uiso 1 1 calc R U . . .
C21 C 0.4772(4) 0.9278(3) 0.31475(12) 0.0602(8) Uani 1 1 d . . . . .
C22 C 0.2991(5) 0.9382(3) 0.30551(12) 0.0653(9) Uani 1 1 d . . . . .
H22A H 0.2559 0.9896 0.2820 0.078 Uiso 1 1 calc R U . . .
C23 C 0.1836(4) 0.8740(3) 0.33028(11) 0.0593(8) Uani 1 1 d . . . . .
H23A H 0.0644 0.8813 0.3237 0.071 Uiso 1 1 calc R U . . .
C24 C 0.2522(4) 0.7989(3) 0.36498(11) 0.0518(8) Uani 1 1 d . . . . .
C25 C 0.6018(6) 0.9933(4) 0.28836(15) 0.0821(11) Uani 1 1 d . . . . .
C26 C 0.654(4) 1.105(3) 0.2114(15) 0.125(15) Uani 0.342(19) 1 d . . P A 1
H26A H 0.6357 1.1848 0.2180 0.150 Uiso 0.342(19) 1 calc R U P A 1
H26B H 0.7703 1.0886 0.2251 0.150 Uiso 0.342(19) 1 calc R U P A 1
C27 C 0.660(3) 1.103(2) 0.1868(6) 0.087(6) Uani 0.342(19) 1 d . . P A 1
H27A H 0.7493 1.1535 0.1778 0.130 Uiso 0.342(19) 1 calc R U P A 1
H27B H 0.6878 1.0273 0.1776 0.130 Uiso 0.342(19) 1 calc R U P A 1
H27C H 0.5512 1.1249 0.1704 0.130 Uiso 0.342(19) 1 calc R U P A 1
O4 O 0.5301(18) 1.0408(15) 0.2467(5) 0.069(4) Uani 0.342(19) 1 d . . P A 1
C26' C 0.6322(19) 1.142(2) 0.2313(12) 0.130(8) Uani 0.658(19) 1 d . . P A 2
H26C H 0.7139 1.0887 0.2190 0.156 Uiso 0.658(19) 1 calc R U P A 2
H26D H 0.5595 1.1699 0.2035 0.156 Uiso 0.658(19) 1 calc R U P A 2
C27' C 0.697(2) 1.2058(16) 0.2467(5) 0.168(6) Uani 0.658(19) 1 d . . P A 2
H27D H 0.7658 1.2410 0.2232 0.252 Uiso 0.658(19) 1 calc R U P A 2
H27E H 0.6171 1.2600 0.2583 0.252 Uiso 0.658(19) 1 calc R U P A 2
H27F H 0.7716 1.1787 0.2738 0.252 Uiso 0.658(19) 1 calc R U P A 2
O4' O 0.5245(12) 1.0833(9) 0.2639(4) 0.095(3) Uani 0.658(19) 1 d . . P A 2
N1 N 0.2780(3) 0.6954(2) 0.48038(9) 0.0520(7) Uani 1 1 d . . . . .
N2 N 0.2925(3) 0.5405(2) 0.42061(10) 0.0537(7) Uani 1 1 d . . . . .
O1 O 0.1668(2) 0.72793(17) 0.39364(7) 0.0539(6) Uani 1 1 d . . . . .
O2 O 0.4682(2) 0.71358(18) 0.41140(7) 0.0550(6) Uani 1 1 d . . . . .
O3 O 0.7566(4) 0.9795(3) 0.29225(12) 0.1081(11) Uani 1 1 d . . . . .

loop_
_atom_site_aniso_label
_atom_site_aniso_U_11
_atom_site_aniso_U_22
_atom_site_aniso_U_33
_atom_site_aniso_U_23
_atom_site_aniso_U_13
_atom_site_aniso_U_12
B1 0.0382(16) 0.0533(19) 0.058(2) 0.0012(16) -0.0053(14) -0.0005(14)
C1 0.0458(17) 0.063(2) 0.064(2) -0.0077(16) -0.0050(14) -0.0031(14)
C2 0.0426(17) 0.095(3) 0.063(2) -0.0113(19) -0.0064(14) 0.0036(17)
C3 0.0374(15) 0.098(3) 0.0564(19) 0.0034(19) -0.0075(13) 0.0037(16)
C4 0.0316(14) 0.069(2) 0.0622(19) 0.0130(17) -0.0075(12) 0.0009(13)
C5 0.0270(13) 0.068(2) 0.074(2) 0.0192(17) -0.0079(13) 0.0055(13)
C6 0.0314(14) 0.0489(18) 0.086(2) 0.0134(17) -0.0062(14) 0.0018(12)
C7 0.0357(15) 0.056(2) 0.103(3) 0.0023(19) -0.0074(16) 0.0021(13)
C8 0.0454(18) 0.055(2) 0.112(3) -0.016(2) -0.0078(18) 0.0087(15)
C9 0.0447(17) 0.064(2) 0.077(2) -0.0061(18) -0.0001(15) 0.0073(15)
C10 0.077(2) 0.089(3) 0.079(3) -0.017(2) 0.008(2) 0.009(2)
C11 0.105(3) 0.082(3) 0.118(4) -0.032(3) -0.004(3) 0.003(2)
C12 0.079(3) 0.073(3) 0.137(4) -0.028(3) 0.000(3) 0.014(2)
C13 0.066(2) 0.056(2) 0.150(4) 0.015(2) -0.009(2) -0.0022(18)
C14 0.060(2) 0.087(3) 0.094(3) 0.038(2) -0.0040(19) 0.0051(18)
C15 0.072(2) 0.135(4) 0.062(2) 0.013(2) -0.0007(18) 0.006(2)
C16 0.069(2) 0.110(3) 0.076(2) -0.029(2) -0.0097(18) -0.002(2)
C17 0.079(3) 0.125(4) 0.133(4) -0.059(3) -0.001(3) 0.013(3)
C18 0.080(2) 0.058(2) 0.090(3) -0.008(2) -0.001(2) -0.0064(18)
C19 0.0476(16) 0.0513(17) 0.0527(17) 0.0081(14) -0.0043(13) 0.0029(13)
C20 0.0506(17) 0.0603(19) 0.0592(18) 0.0048(15) 0.0001(14) 0.0030(14)
C21 0.063(2) 0.061(2) 0.0561(18) 0.0053(15) 0.0026(15) 0.0037(15)
C22 0.075(2) 0.064(2) 0.0548(18) 0.0114(16) -0.0048(16) 0.0146(17)
C23 0.0533(17) 0.067(2) 0.0566(18) 0.0051(16) -0.0057(14) 0.0123(15)
C24 0.0485(16) 0.0537(18) 0.0522(17) -0.0007(14) -0.0022(13) 0.0064(13)
C25 0.079(3) 0.090(3) 0.078(3) 0.029(2) 0.006(2) 0.003(2)
C26 0.089(15) 0.17(3) 0.11(2) -0.04(3) -0.023(17) 0.027(15)
C27 0.088(9) 0.132(13) 0.043(8) -0.005(9) 0.024(8) -0.026(9)
O4 0.066(6) 0.086(9) 0.056(6) 0.015(5) 0.006(5) -0.010(6)
C26' 0.101(7) 0.116(11) 0.171(19) 0.094(13) 0.000(10) -0.018(8)
C27' 0.231(16) 0.168(14) 0.111(8) 0.034(9) 0.053(9) -0.043(12)
O4' 0.116(4) 0.082(5) 0.091(6) 0.036(4) 0.032(4) 0.018(4)
N1 0.0385(13) 0.0579(16) 0.0583(15) 0.0043(12) -0.0044(10) 0.0001(11)
N2 0.0426(13) 0.0528(15) 0.0650(16) 0.0001(13) -0.0010(11) 0.0024(11)
O1 0.0384(10) 0.0606(13) 0.0614(13) 0.0064(10) -0.0043(9) 0.0036(9)
O2 0.0387(10) 0.0617(13) 0.0635(13) 0.0144(10) -0.0048(9) 0.0021(9)
O3 0.0718(19) 0.140(3) 0.112(2) 0.058(2) 0.0042(16) -0.0052(18)

loop_
_atom_type_symbol
_atom_type_description
_atom_type_scat_dispersion_real
_atom_type_scat_dispersion_imag
_atom_type_scat_source
C C 0.0033 0.0016 'International Tables Vol C Tables 4.2.6.8 and 6.1.1.4'
H H 0.0000 0.0000 'International Tables Vol C Tables 4.2.6.8 and 6.1.1.4'
B B 0.0013 0.0007 'International Tables Vol C Tables 4.2.6.8 and 6.1.1.4'
N N 0.0061 0.0033 'International Tables Vol C Tables 4.2.6.8 and 6.1.1.4'
O O 0.0106 0.0060 'International Tables Vol C Tables 4.2.6.8 and 6.1.1.4'

loop_
_geom_angle_atom_site_label_1
_geom_angle_atom_site_label_2
_geom_angle_atom_site_label_3
_geom_angle
O2 B1 O1 104.6(2)
O2 B1 N1 111.4(2)
O1 B1 N1 111.2(2)
O2 B1 N2 110.8(2)
O1 B1 N2 112.0(2)
N1 B1 N2 107.0(3)
N1 C1 C2 110.2(3)
N1 C1 C18 123.6(3)
C2 C1 C18 126.2(3)
C3 C2 C1 107.0(3)
C3 C2 C16 128.5(4)
C1 C2 C16 124.5(4)
C2 C3 C4 107.4(3)
C2 C3 C15 124.3(4)
C4 C3 C15 128.2(4)
C5 C4 N1 120.4(3)
C5 C4 C3 132.2(3)
N1 C4 C3 107.4(3)
C4 C5 C6 121.1(3)
C4 C5 C14 119.4(3)
C6 C5 C14 119.4(3)
C5 C6 N2 120.2(3)
C5 C6 C7 132.4(3)
N2 C6 C7 107.4(3)
C8 C7 C6 107.5(3)
C8 C7 C13 124.2(4)
C6 C7 C13 128.3(4)
C7 C8 C9 107.5(3)
C7 C8 C12 129.5(4)
C9 C8 C12 123.0(4)
N2 C9 C8 109.5(3)
N2 C9 C10 123.6(3)
C8 C9 C10 126.8(3)
C9 C10 H10A 109.5
C9 C10 H10B 109.5
H10A C10 H10B 109.5
C9 C10 H10C 109.5
H10A C10 H10C 109.5
H10B C10 H10C 109.5
C12 C11 H11A 109.5
C12 C11 H11B 109.5
H11A C11 H11B 109.5
C12 C11 H11C 109.5
H11A C11 H11C 109.5
H11B C11 H11C 109.5
C8 C12 C11 113.9(3)
C8 C12 H12A 108.8
C11 C12 H12A 108.8
C8 C12 H12B 108.8
C11 C12 H12B 108.8
H12A C12 H12B 107.7
C7 C13 H13A 109.5
C7 C13 H13B 109.5
H13A C13 H13B 109.5
C7 C13 H13C 109.5
H13A C13 H13C 109.5
H13B C13 H13C 109.5
C5 C14 H14A 109.5
C5 C14 H14B 109.5
H14A C14 H14B 109.5
C5 C14 H14C 109.5
H14A C14 H14C 109.5
H14B C14 H14C 109.5
C3 C15 H15A 109.5
C3 C15 H15B 109.5
H15A C15 H15B 109.5
C3 C15 H15C 109.5
H15A C15 H15C 109.5
H15B C15 H15C 109.5
C2 C16 C17 114.4(3)
C2 C16 H16A 108.7
C17 C16 H16A 108.7
C2 C16 H16B 108.7
C17 C16 H16B 108.7
H16A C16 H16B 107.6
C16 C17 H17A 109.5
C16 C17 H17B 109.5
H17A C17 H17B 109.5
C16 C17 H17C 109.5
H17A C17 H17C 109.5
H17B C17 H17C 109.5
C1 C18 H18A 109.5
C1 C18 H18B 109.5
H18A C18 H18B 109.5
C1 C18 H18C 109.5
H18A C18 H18C 109.5
H18B C18 H18C 109.5
O2 C19 C20 127.1(3)
O2 C19 C24 110.6(3)
C20 C19 C24 122.3(3)
C19 C20 C21 117.4(3)
C19 C20 H20A 121.3
C21 C20 H20A 121.3
C22 C21 C20 120.2(3)
C22 C21 C25 122.8(3)
C20 C21 C25 117.0(3)
C21 C22 C23 121.9(3)
C21 C22 H22A 119.1
C23 C22 H22A 119.1
C24 C23 C22 117.5(3)
C24 C23 H23A 121.3
C22 C23 H23A 121.3
O1 C24 C23 128.3(3)
O1 C24 C19 110.9(2)
C23 C24 C19 120.8(3)
O3 C25 O4 118.3(7)
O3 C25 O4' 122.9(5)
O3 C25 C21 124.6(4)
O4 C25 C21 113.1(6)
O4' C25 C21 111.9(5)
C27 C26 O4 132(4)
C27 C26 H26A 104.3
O4 C26 H26A 104.3
C27 C26 H26B 104.3
O4 C26 H26B 104.3
H26A C26 H26B 105.6
C26 C27 H27A 109.5
C26 C27 H27B 109.5
H27A C27 H27B 109.5
C26 C27 H27C 109.5
H27A C27 H27C 109.5
H27B C27 H27C 109.5
C25 O4 C26 118.8(15)
C27' C26' O4' 114(3)
C27' C26' H26C 108.8
O4' C26' H26C 108.8
C27' C26' H26D 108.8
O4' C26' H26D 108.8
H26C C26' H26D 107.7
C26' C27' H27D 109.5
C26' C27' H27E 109.5
H27D C27' H27E 109.5
C26' C27' H27F 109.5
H27D C27' H27F 109.5
H27E C27' H27F 109.5
C25 O4' C26' 115.1(9)
C1 N1 C4 108.0(3)
C1 N1 B1 126.3(3)
C4 N1 B1 125.7(3)
C9 N2 C6 108.1(3)
C9 N2 B1 126.4(3)
C6 N2 B1 125.4(3)
C24 O1 B1 106.8(2)
C19 O2 B1 107.1(2)

loop_
_geom_bond_atom_site_label_1
_geom_bond_atom_site_label_2
_geom_bond_distance
B1 O2 1.480(4)
B1 O1 1.494(4)
B1 N1 1.533(4)
B1 N2 1.534(4)
C1 N1 1.347(4)
C1 C2 1.402(5)
C1 C18 1.480(5)
C2 C3 1.393(5)
C2 C16 1.498(5)
C3 C4 1.417(5)
C3 C15 1.496(5)
C4 C5 1.382(5)
C4 N1 1.406(4)
C5 C6 1.399(5)
C5 C14 1.510(5)
C6 N2 1.405(4)
C6 C7 1.419(5)
C7 C8 1.374(5)
C7 C13 1.508(5)
C8 C9 1.414(5)
C8 C12 1.506(6)
C9 N2 1.342(4)
C9 C10 1.489(5)
C10 H10A 0.9600
C10 H10B 0.9600
C10 H10C 0.9600
C11 C12 1.517(6)
C11 H11A 0.9600
C11 H11B 0.9600
C11 H11C 0.9600
C12 H12A 0.9700
C12 H12B 0.9700
C13 H13A 0.9600
C13 H13B 0.9600
C13 H13C 0.9600
C14 H14A 0.9600
C14 H14B 0.9600
C14 H14C 0.9600
C15 H15A 0.9600
C15 H15B 0.9600
C15 H15C 0.9600
C16 C17 1.499(6)
C16 H16A 0.9700
C16 H16B 0.9700
C17 H17A 0.9600
C17 H17B 0.9600
C17 H17C 0.9600
C18 H18A 0.9600
C18 H18B 0.9600
C18 H18C 0.9600
C19 O2 1.361(3)
C19 C20 1.368(4)
C19 C24 1.390(4)
C20 C21 1.404(4)
C20 H20A 0.9300
C21 C22 1.388(5)
C21 C25 1.468(5)
C22 C23 1.387(5)
C22 H22A 0.9300
C23 C24 1.379(4)
C23 H23A 0.9300
C24 O1 1.355(4)
C25 O3 1.205(5)
C25 O4 1.354(14)
C25 O4' 1.371(9)
C26 C27 0.68(3)
C26 O4 1.60(4)
C26 H26A 0.9700
C26 H26B 0.9700
C27 H27A 0.9600
C27 H27B 0.9600
C27 H27C 0.9600
C26' C27' 0.99(2)
C26' O4' 1.444(16)
C26' H26C 0.9700
C26' H26D 0.9700
C27' H27D 0.9600
C27' H27E 0.9600
C27' H27F 0.9600
